data_7103190
loop_
_publ_author_name
'Ota, Kazusa'
'Chatani, Naoto'

_publ_section_title
;
 Rh(II)-catalyzed skeletal reorganization of enynes involving selective
 cleavage of C-C triple bonds.
;
_journal_issue 25
_journal_name_full 'Chemical communications (Cambridge, England)'
_journal_page_first 2906
_journal_page_last 2907
_journal_paper_doi 10.1039/b805100c
_journal_year 2008
_chemical_formula_sum 'C23 H26 O2'
_chemical_formula_weight 334.44
_chemical_name_systematic
;
?
;
_space_group_IT_number 14
_symmetry_cell_setting monoclinic
_symmetry_space_group_name_Hall '-P 2ybc'
_symmetry_space_group_name_H-M 'P 1 21/c 1'
_atom_sites_solution_hydrogens geom
_atom_sites_solution_primary direct
_atom_sites_solution_secondary difmap
_audit_creation_method SHELXL-97
_cell_angle_alpha 90.00
_cell_angle_beta 101.821(3)
_cell_angle_gamma 90.00
_cell_formula_units_Z 16
_cell_length_a 11.0122(8)
_cell_length_b 42.512(3)
_cell_length_c 16.7649(12)
_cell_measurement_reflns_used 14755
_cell_measurement_temperature 298(2)
_cell_measurement_theta_max 71.59
_cell_measurement_theta_min 3.40
_cell_volume 7682.1(9)
_computing_structure_refinement 'SHELXL-97 (Sheldrick, 1997)'
_computing_structure_solution 'SHELXS-97 (Sheldrick, 1990)'
_diffrn_ambient_temperature 298(2)
_diffrn_detector_area_resol_mean 10.00
_diffrn_measured_fraction_theta_full 0.983
_diffrn_measured_fraction_theta_max 0.983
_diffrn_measurement_device_type 'Rigaku RAXIS-RAPID Imaging Plate'
_diffrn_measurement_method \w
_diffrn_radiation_monochromator graphite
_diffrn_radiation_source 'fine-focus sealed tube'
_diffrn_radiation_type CuK\a
_diffrn_radiation_wavelength 1.54187
_diffrn_reflns_av_R_equivalents 0.2586
_diffrn_reflns_av_sigmaI/netI 0.2980
_diffrn_reflns_limit_h_max 13
_diffrn_reflns_limit_h_min -12
_diffrn_reflns_limit_k_max 51
_diffrn_reflns_limit_k_min -51
_diffrn_reflns_limit_l_max 20
_diffrn_reflns_limit_l_min -20
_diffrn_reflns_number 120789
_diffrn_reflns_theta_full 71.59
_diffrn_reflns_theta_max 71.59
_diffrn_reflns_theta_min 3.40
_exptl_absorpt_coefficient_mu 0.561
_exptl_absorpt_correction_T_max 0.9889
_exptl_absorpt_correction_T_min 0.9565
_exptl_absorpt_correction_type none
_exptl_crystal_colour colorless
_exptl_crystal_density_diffrn 1.157
_exptl_crystal_density_method 'not measured'
_exptl_crystal_description prism
_exptl_crystal_F_000 2880
_exptl_crystal_size_max 0.08
_exptl_crystal_size_mid 0.07
_exptl_crystal_size_min 0.02
_refine_diff_density_max 0.235
_refine_diff_density_min -0.406
_refine_diff_density_rms 0.071
_refine_ls_extinction_method none
_refine_ls_goodness_of_fit_ref 0.845
_refine_ls_hydrogen_treatment mixed
_refine_ls_matrix_type full
_refine_ls_number_parameters 913
_refine_ls_number_reflns 14755
_refine_ls_number_restraints 0
_refine_ls_restrained_S_all 0.845
_refine_ls_R_factor_all 0.4235
_refine_ls_R_factor_gt 0.1249
_refine_ls_shift/su_max 0.000
_refine_ls_shift/su_mean 0.000
_refine_ls_structure_factor_coef Fsqd
_refine_ls_weighting_details 'calc w=1/[\s^2^(Fo^2^)+(0.1605P)^2^+0.0000P] where P=(Fo^2^+2Fc^2^)/3'
_refine_ls_weighting_scheme calc
_refine_ls_wR_factor_gt 0.2547
_refine_ls_wR_factor_ref 0.4242
_reflns_number_gt 2323
_reflns_number_total 14755
_reflns_threshold_expression >2sigma(I)
_cod_data_source_file b805100c.txt
_cod_data_source_block Naph
_cod_original_sg_symbol_H-M P21/c
_cod_database_code 7103190

loop_
_symmetry_equiv_pos_as_xyz
'x, y, z'
'-x, y+1/2, -z+1/2'
'-x, -y, -z'
'x, -y-1/2, z-1/2'

loop_
_atom_site_label
_atom_site_type_symbol
_atom_site_fract_x
_atom_site_fract_y
_atom_site_fract_z
_atom_site_U_iso_or_equiv
_atom_site_adp_type
_atom_site_occupancy
_atom_site_symmetry_multiplicity
_atom_site_calc_flag
_atom_site_refinement_flags
_atom_site_disorder_assembly
_atom_site_disorder_group
C1 C 0.5959(9) -0.1806(3) 0.3183(10) 0.117(3) Uani 1 1 d . . .
C2 C 0.6012(9) -0.1848(3) 0.4001(10) 0.121(4) Uani 1 1 d . . .
H1 H 0.5893 -0.1675 0.4314 0.145 Uiso 1 1 calc R . .
C3 C 0.6240(9) -0.2144(4) 0.4387(7) 0.126(4) Uani 1 1 d . . .
H2 H 0.6301 -0.2160 0.4947 0.151 Uiso 1 1 calc R . .
C4 C 0.6372(10) -0.2406(3) 0.3940(12) 0.141(5) Uani 1 1 d . . .
H3 H 0.6494 -0.2602 0.4189 0.169 Uiso 1 1 calc R . .
C5 C 0.6319(9) -0.2375(3) 0.3075(10) 0.119(4) Uani 1 1 d . . .
C6 C 0.6117(9) -0.2082(3) 0.2765(9) 0.104(3) Uani 1 1 d . . .
C7 C 0.6095(8) -0.2050(3) 0.1910(11) 0.124(4) Uani 1 1 d . . .
H4 H 0.6000 -0.1852 0.1673 0.149 Uiso 1 1 calc R . .
C8 C 0.6210(10) -0.2306(5) 0.1439(9) 0.138(4) Uani 1 1 d . . .
H5 H 0.6179 -0.2282 0.0884 0.165 Uiso 1 1 calc R . .
C9 C 0.6370(11) -0.2599(4) 0.1785(11) 0.148(5) Uani 1 1 d . . .
H6 H 0.6445 -0.2772 0.1459 0.178 Uiso 1 1 calc R . .
C10 C 0.6422(9) -0.2642(3) 0.2596(11) 0.131(4) Uani 1 1 d . . .
H7 H 0.6522 -0.2842 0.2827 0.157 Uiso 1 1 calc R . .
C11 C 0.5542(9) -0.1503(3) 0.2792(7) 0.127(4) Uani 1 1 d . . .
H8 H 0.4836 -0.1507 0.2378 0.153 Uiso 1 1 calc R . .
C12 C 0.6082(11) -0.1226(3) 0.2976(7) 0.123(4) Uani 1 1 d . . .
H9 H 0.5621 -0.1053 0.2747 0.148 Uiso 1 1 calc R . .
C13 C 0.7289(11) -0.1151(3) 0.3485(7) 0.105(3) Uani 1 1 d . . .
C14 C 0.7565(10) -0.0865(3) 0.3741(7) 0.111(3) Uani 1 1 d . . .
C15 C 0.8918(11) -0.0850(2) 0.4168(7) 0.127(4) Uani 1 1 d . . .
H10 H 0.8995 -0.0837 0.4754 0.152 Uiso 1 1 calc R . .
H11 H 0.9321 -0.0669 0.3986 0.152 Uiso 1 1 calc R . .
C16 C 0.9490(9) -0.1154(2) 0.3936(7) 0.105(3) Uani 1 1 d . . .
C17 C 0.8380(9) -0.1373(2) 0.3672(6) 0.109(3) Uani 1 1 d . . .
H12 H 0.8458 -0.1493 0.3194 0.131 Uiso 1 1 calc R . .
H13 H 0.8299 -0.1517 0.4107 0.131 Uiso 1 1 calc R . .
C18 C 0.6823(10) -0.0573(2) 0.3703(7) 0.159(4) Uani 1 1 d . . .
H14 H 0.5976 -0.0617 0.3452 0.238 Uiso 1 1 calc R . .
H15 H 0.7151 -0.0418 0.3388 0.238 Uiso 1 1 calc R . .
H16 H 0.6862 -0.0495 0.4245 0.238 Uiso 1 1 calc R . .
C19 C 1.0533(10) -0.1293(2) 0.4559(6) 0.121(3) Uani 1 1 d . . .
H17 H 1.0255 -0.1329 0.5064 0.145 Uiso 1 1 calc R . .
H18 H 1.0779 -0.1493 0.4365 0.145 Uiso 1 1 calc R . .
O1 O 1.1570(7) -0.10837(16) 0.4704(5) 0.123(2) Uani 1 1 d . . .
C20 C 1.2078(12) -0.1021(3) 0.3993(9) 0.124(4) Uani 1 1 d . . .
O2 O 1.1113(7) -0.08975(16) 0.3381(4) 0.125(2) Uani 1 1 d . . .
C21 C 1.0074(10) -0.1099(2) 0.3193(7) 0.121(3) Uani 1 1 d . . .
H19 H 1.0327 -0.1299 0.3002 0.145 Uiso 1 1 calc R . .
H20 H 0.9461 -0.1006 0.2758 0.145 Uiso 1 1 calc R . .
C22 C 1.2928(10) -0.0746(3) 0.4268(6) 0.156(4) Uani 1 1 d . . .
H21 H 1.3213 -0.0661 0.3809 0.234 Uiso 1 1 calc R . .
H22 H 1.3626 -0.0816 0.4670 0.234 Uiso 1 1 calc R . .
H23 H 1.2486 -0.0588 0.4500 0.234 Uiso 1 1 calc R . .
C23 C 1.2714(9) -0.1307(3) 0.3743(7) 0.150(4) Uani 1 1 d . . .
H24 H 1.2105 -0.1463 0.3527 0.225 Uiso 1 1 calc R . .
H25 H 1.3275 -0.1391 0.4209 0.225 Uiso 1 1 calc R . .
H26 H 1.3169 -0.1249 0.3334 0.225 Uiso 1 1 calc R . .
C24 C 1.0954(10) -0.0646(3) 0.7143(10) 0.115(4) Uani 1 1 d . . .
C25 C 1.0901(10) -0.0607(3) 0.6341(11) 0.125(4) Uani 1 1 d . . .
H27 H 1.1123 -0.0773 0.6040 0.150 Uiso 1 1 calc R . .
C26 C 1.0515(11) -0.0319(4) 0.5942(8) 0.136(4) Uani 1 1 d . . .
H28 H 1.0456 -0.0302 0.5382 0.163 Uiso 1 1 calc R . .
C27 C 1.0233(10) -0.0071(3) 0.6367(11) 0.132(4) Uani 1 1 d . . .
H29 H 1.0005 0.0119 0.6106 0.158 Uiso 1 1 calc R . .
C28 C 1.0287(9) -0.0102(3) 0.7226(10) 0.111(4) Uani 1 1 d . . .
C29 C 1.0654(9) -0.0386(3) 0.7587(9) 0.102(3) Uani 1 1 d . . .
C30 C 1.0718(9) -0.0436(3) 0.8433(10) 0.119(4) Uani 1 1 d . . .
H30 H 1.0928 -0.0632 0.8667 0.143 Uiso 1 1 calc R . .
C31 C 1.0464(9) -0.0190(4) 0.8895(7) 0.118(3) Uani 1 1 d . . .
H31 H 1.0550 -0.0214 0.9455 0.142 Uiso 1 1 calc R . .
C32 C 1.0076(10) 0.0099(3) 0.8531(11) 0.132(4) Uani 1 1 d . . .
H32 H 0.9859 0.0262 0.8847 0.159 Uiso 1 1 calc R . .
C33 C 1.0012(10) 0.0145(3) 0.7732(11) 0.128(4) Uani 1 1 d . . .
H33 H 0.9785 0.0342 0.7506 0.153 Uiso 1 1 calc R . .
C34 C 1.1473(9) -0.0951(3) 0.7517(6) 0.120(3) Uani 1 1 d . . .
H34 H 1.2214 -0.0943 0.7901 0.144 Uiso 1 1 calc R . .
C35 C 1.0954(11) -0.1232(3) 0.7341(7) 0.121(3) Uani 1 1 d . . .
H35 H 1.1439 -0.1402 0.7561 0.145 Uiso 1 1 calc R . .
C36 C 0.9747(11) -0.1313(3) 0.6857(6) 0.105(3) Uani 1 1 d . . .
C37 C 0.9443(10) -0.1600(3) 0.6601(6) 0.106(3) Uani 1 1 d . . .
C38 C 0.8123(11) -0.1621(2) 0.6176(6) 0.124(3) Uani 1 1 d . . .
H36 H 0.7717 -0.1799 0.6370 0.149 Uiso 1 1 calc R . .
H37 H 0.8052 -0.1640 0.5591 0.149 Uiso 1 1 calc R . .
C39 C 0.7563(10) -0.1310(3) 0.6391(7) 0.107(3) Uani 1 1 d . . .
C40 C 0.8665(9) -0.1088(2) 0.6640(6) 0.116(3) Uani 1 1 d . . .
H38 H 0.8758 -0.0951 0.6193 0.139 Uiso 1 1 calc R . .
H39 H 0.8579 -0.0960 0.7104 0.139 Uiso 1 1 calc R . .
C41 C 1.0223(10) -0.1896(2) 0.6668(7) 0.146(4) Uani 1 1 d . . .
H40 H 1.0266 -0.1968 0.6132 0.219 Uiso 1 1 calc R . .
H41 H 0.9854 -0.2056 0.6946 0.219 Uiso 1 1 calc R . .
H42 H 1.1045 -0.1851 0.6968 0.219 Uiso 1 1 calc R . .
C42 C 0.6571(10) -0.1167(2) 0.5745(6) 0.119(3) Uani 1 1 d . . .
H43 H 0.6361 -0.0960 0.5920 0.142 Uiso 1 1 calc R . .
H44 H 0.6880 -0.1143 0.5247 0.142 Uiso 1 1 calc R . .
O3 O 0.5475(7) -0.13625(15) 0.5589(4) 0.118(2) Uani 1 1 d . . .
C43 C 0.4900(12) -0.1415(3) 0.6273(8) 0.125(4) Uani 1 1 d . . .
O4 O 0.5842(7) -0.15445(15) 0.6904(4) 0.122(2) Uani 1 1 d . . .
C44 C 0.6946(10) -0.1358(2) 0.7122(7) 0.119(3) Uani 1 1 d . . .
H45 H 0.7524 -0.1461 0.7557 0.142 Uiso 1 1 calc R . .
H46 H 0.6737 -0.1154 0.7320 0.142 Uiso 1 1 calc R . .
C45 C 0.4358(10) -0.1118(3) 0.6538(7) 0.149(4) Uani 1 1 d . . .
H47 H 0.4994 -0.0960 0.6660 0.224 Uiso 1 1 calc R . .
H48 H 0.4029 -0.1159 0.7015 0.224 Uiso 1 1 calc R . .
H49 H 0.3706 -0.1044 0.6107 0.224 Uiso 1 1 calc R . .
C46 C 0.3984(9) -0.1678(3) 0.6039(7) 0.152(4) Uani 1 1 d . . .
H50 H 0.3306 -0.1606 0.5624 0.228 Uiso 1 1 calc R . .
H51 H 0.3675 -0.1743 0.6509 0.228 Uiso 1 1 calc R . .
H52 H 0.4385 -0.1852 0.5836 0.228 Uiso 1 1 calc R . .
C47 C 0.6023(15) -0.0281(2) 0.8496(9) 0.110(4) Uani 1 1 d . . .
C48 C 0.4978(16) -0.0247(2) 0.8791(8) 0.127(4) Uani 1 1 d . . .
H53 H 0.5005 -0.0253 0.9348 0.152 Uiso 1 1 calc R . .
C49 C 0.3852(11) -0.0203(2) 0.8237(12) 0.138(4) Uani 1 1 d . . .
H54 H 0.3125 -0.0177 0.8431 0.165 Uiso 1 1 calc R . .
C50 C 0.3806(14) -0.0198(2) 0.7433(11) 0.136(5) Uani 1 1 d . . .
H55 H 0.3043 -0.0172 0.7080 0.163 Uiso 1 1 calc R . .
C51 C 0.4873(17) -0.0231(2) 0.7112(12) 0.124(4) Uani 1 1 d . . .
C52 C 0.6040(14) -0.02690(19) 0.7654(11) 0.111(4) Uani 1 1 d . . .
C53 C 0.7060(13) -0.0302(2) 0.7283(12) 0.131(4) Uani 1 1 d . . .
H56 H 0.7843 -0.0336 0.7605 0.157 Uiso 1 1 calc R . .
C54 C 0.6926(14) -0.0287(2) 0.6454(13) 0.139(4) Uani 1 1 d . . .
H57 H 0.7630 -0.0302 0.6231 0.167 Uiso 1 1 calc R . .
C55 C 0.5762(19) -0.0248(3) 0.5925(8) 0.140(4) Uani 1 1 d . . .
H58 H 0.5689 -0.0243 0.5362 0.168 Uiso 1 1 calc R . .
C56 C 0.4762(15) -0.0219(2) 0.6264(12) 0.140(4) Uani 1 1 d . . .
H59 H 0.3984 -0.0190 0.5931 0.168 Uiso 1 1 calc R . .
C57 C 0.7258(10) -0.0309(2) 0.9063(8) 0.123(4) Uani 1 1 d . . .
H60 H 0.7871 -0.0168 0.8991 0.148 Uiso 1 1 calc R . .
C58 C 0.7554(9) -0.0516(3) 0.9656(8) 0.123(4) Uani 1 1 d . . .
H61 H 0.8296 -0.0479 1.0023 0.148 Uiso 1 1 calc R . .
C59 C 0.6861(10) -0.0795(3) 0.9808(9) 0.115(3) Uani 1 1 d . . .
C60 C 0.6725(10) -0.0919(3) 1.0490(9) 0.114(3) Uani 1 1 d . . .
C61 C 0.6053(9) -0.1225(2) 1.0411(7) 0.119(3) Uani 1 1 d . . .
H62 H 0.5314 -0.1211 1.0639 0.143 Uiso 1 1 calc R . .
H63 H 0.6581 -0.1391 1.0687 0.143 Uiso 1 1 calc R . .
C62 C 0.5716(12) -0.1285(2) 0.9494(7) 0.113(3) Uani 1 1 d . . .
C63 C 0.6341(10) -0.1014(2) 0.9121(7) 0.138(4) Uani 1 1 d . . .
H64 H 0.6998 -0.1094 0.8870 0.165 Uiso 1 1 calc R . .
H65 H 0.5739 -0.0906 0.8709 0.165 Uiso 1 1 calc R . .
C64 C 0.7162(9) -0.0769(3) 1.1313(7) 0.154(4) Uani 1 1 d . . .
H66 H 0.7737 -0.0604 1.1271 0.230 Uiso 1 1 calc R . .
H67 H 0.7564 -0.0925 1.1692 0.230 Uiso 1 1 calc R . .
H68 H 0.6463 -0.0685 1.1502 0.230 Uiso 1 1 calc R . .
C65 C 0.4320(13) -0.1282(3) 0.9173(6) 0.130(4) Uani 1 1 d . . .
H69 H 0.3972 -0.1090 0.9345 0.156 Uiso 1 1 calc R . .
H70 H 0.4147 -0.1286 0.8582 0.156 Uiso 1 1 calc R . .
O5 O 0.3760(6) -0.1545(2) 0.9467(4) 0.123(2) Uani 1 1 d . . .
C66 C 0.4223(12) -0.1833(3) 0.9268(8) 0.116(3) Uani 1 1 d . . .
O6 O 0.5537(7) -0.18489(14) 0.9554(4) 0.115(2) Uani 1 1 d . . .
C67 C 0.6166(9) -0.1592(2) 0.9259(6) 0.123(3) Uani 1 1 d . . .
H71 H 0.6036 -0.1604 0.8670 0.148 Uiso 1 1 calc R . .
H72 H 0.7050 -0.1609 0.9478 0.148 Uiso 1 1 calc R . .
C68 C 0.3854(9) -0.1908(2) 0.8368(7) 0.137(4) Uani 1 1 d . . .
H73 H 0.2969 -0.1892 0.8195 0.205 Uiso 1 1 calc R . .
H74 H 0.4110 -0.2118 0.8273 0.205 Uiso 1 1 calc R . .
H75 H 0.4248 -0.1762 0.8064 0.205 Uiso 1 1 calc R . .
C69 C 0.3695(9) -0.2073(3) 0.9780(7) 0.144(4) Uani 1 1 d . . .
H76 H 0.3850 -0.2005 1.0337 0.216 Uiso 1 1 calc R . .
H77 H 0.4085 -0.2273 0.9746 0.216 Uiso 1 1 calc R . .
H78 H 0.2817 -0.2093 0.9579 0.216 Uiso 1 1 calc R . .
C70 C 0.9339(15) 0.2220(2) 0.8209(10) 0.118(4) Uani 1 1 d . . .
C71 C 0.8257(16) 0.2230(2) 0.8454(8) 0.139(4) Uani 1 1 d . . .
H79 H 0.8245 0.2241 0.9007 0.167 Uiso 1 1 calc R . .
C72 C 0.7145(12) 0.2225(3) 0.7878(13) 0.155(5) Uani 1 1 d . . .
H80 H 0.6393 0.2229 0.8048 0.185 Uiso 1 1 calc R . .
C73 C 0.7153(17) 0.2215(3) 0.7065(11) 0.151(6) Uani 1 1 d . . .
H81 H 0.6400 0.2209 0.6694 0.181 Uiso 1 1 calc R . .
C74 C 0.8255(15) 0.2212(2) 0.6771(15) 0.132(5) Uani 1 1 d . . .
C75 C 0.9389(15) 0.2227(2) 0.7360(12) 0.119(4) Uani 1 1 d . . .
C76 C 1.0416(15) 0.2219(2) 0.7019(13) 0.142(5) Uani 1 1 d . . .
H82 H 1.1194 0.2214 0.7362 0.170 Uiso 1 1 calc R . .
C77 C 1.0346(15) 0.2220(3) 0.6195(15) 0.142(4) Uani 1 1 d . . .
H83 H 1.1077 0.2226 0.5999 0.170 Uiso 1 1 calc R . .
C78 C 0.919(2) 0.2211(3) 0.5625(10) 0.154(5) Uani 1 1 d . . .
H84 H 0.9165 0.2209 0.5067 0.184 Uiso 1 1 calc R . .
C79 C 0.8116(19) 0.2205(3) 0.5923(14) 0.157(5) Uani 1 1 d . . .
H85 H 0.7339 0.2197 0.5579 0.189 Uiso 1 1 calc R . .
C80 C 1.0545(10) 0.2230(3) 0.8805(8) 0.128(4) Uani 1 1 d . . .
H86 H 1.1119 0.2382 0.8732 0.153 Uiso 1 1 calc R . .
C81 C 1.0856(10) 0.2034(3) 0.9438(8) 0.135(4) Uani 1 1 d . . .
H87 H 1.1570 0.2084 0.9817 0.162 Uiso 1 1 calc R . .
C82 C 1.0196(10) 0.1749(3) 0.9601(10) 0.119(4) Uani 1 1 d . . .
C83 C 0.9933(11) 0.1654(3) 1.0278(9) 0.125(4) Uani 1 1 d . . .
C84 C 0.9339(9) 0.1341(3) 1.0220(7) 0.126(3) Uani 1 1 d . . .
H88 H 0.8581 0.1346 1.0429 0.151 Uiso 1 1 calc R . .
H89 H 0.9894 0.1185 1.0524 0.151 Uiso 1 1 calc R . .
C85 C 0.9064(10) 0.1265(2) 0.9311(8) 0.109(3) Uani 1 1 d . . .
C86 C 0.9794(10) 0.1511(2) 0.8929(6) 0.125(3) Uani 1 1 d . . .
H90 H 1.0507 0.1417 0.8767 0.150 Uiso 1 1 calc R . .
H91 H 0.9273 0.1608 0.8457 0.150 Uiso 1 1 calc R . .
C87 C 1.0218(9) 0.1833(3) 1.1069(7) 0.149(4) Uani 1 1 d . . .
H92 H 1.0532 0.2038 1.0976 0.223 Uiso 1 1 calc R . .
H93 H 1.0830 0.1721 1.1455 0.223 Uiso 1 1 calc R . .
H94 H 0.9475 0.1855 1.1280 0.223 Uiso 1 1 calc R . .
C88 C 0.7690(10) 0.1299(2) 0.8946(6) 0.114(3) Uani 1 1 d . . .
H95 H 0.7403 0.1502 0.9094 0.136 Uiso 1 1 calc R . .
H96 H 0.7562 0.1290 0.8356 0.136 Uiso 1 1 calc R . .
O7 O 0.6987(6) 0.10565(17) 0.9227(4) 0.117(2) Uani 1 1 d . . .
C89 C 0.7349(11) 0.0742(3) 0.9093(7) 0.111(3) Uani 1 1 d . . .
O8 O 0.8650(7) 0.07116(14) 0.9422(4) 0.1106(19) Uani 1 1 d . . .
C90 C 0.9420(9) 0.0941(2) 0.9122(6) 0.123(3) Uani 1 1 d . . .
H97 H 0.9328 0.0917 0.8537 0.148 Uiso 1 1 calc R . .
H98 H 1.0283 0.0904 0.9372 0.148 Uiso 1 1 calc R . .
C91 C 0.7030(9) 0.0654(2) 0.8204(6) 0.130(3) Uani 1 1 d . . .
H99 H 0.6156 0.0681 0.8002 0.195 Uiso 1 1 calc R . .
H100 H 0.7250 0.0438 0.8141 0.195 Uiso 1 1 calc R . .
H101 H 0.7482 0.0786 0.7903 0.195 Uiso 1 1 calc R . .
C92 C 0.6703(9) 0.0538(2) 0.9607(6) 0.131(4) Uani 1 1 d . . .
H102 H 0.6931 0.0603 1.0166 0.196 Uiso 1 1 calc R . .
H103 H 0.6944 0.0322 0.9560 0.196 Uiso 1 1 calc R . .
H104 H 0.5822 0.0557 0.9423 0.196 Uiso 1 1 calc R . .

loop_
_atom_site_aniso_label
_atom_site_aniso_U_11
_atom_site_aniso_U_22
_atom_site_aniso_U_33
_atom_site_aniso_U_23
_atom_site_aniso_U_13
_atom_site_aniso_U_12
C1 0.117(8) 0.103(11) 0.131(11) -0.013(10) 0.026(8) -0.015(7)
C2 0.113(8) 0.108(11) 0.151(13) -0.026(9) 0.048(9) -0.030(7)
C3 0.119(8) 0.119(10) 0.130(10) 0.019(10) 0.003(7) -0.035(8)
C4 0.111(8) 0.088(10) 0.214(17) 0.031(11) 0.014(10) -0.022(7)
C5 0.108(8) 0.074(9) 0.168(13) 0.028(10) 0.013(8) -0.006(6)
C6 0.104(7) 0.095(10) 0.115(11) 0.006(9) 0.025(7) -0.018(6)
C7 0.094(7) 0.106(10) 0.170(14) 0.004(10) 0.023(8) -0.007(6)
C8 0.112(9) 0.149(12) 0.148(13) -0.001(12) 0.015(8) -0.004(9)
C9 0.127(10) 0.176(17) 0.150(14) -0.042(12) 0.047(10) -0.009(9)
C10 0.118(8) 0.059(7) 0.213(15) -0.004(9) 0.032(10) -0.003(6)
C11 0.117(8) 0.097(9) 0.162(11) 0.009(8) 0.016(7) -0.001(8)
C12 0.123(10) 0.087(8) 0.159(11) 0.013(7) 0.027(8) 0.021(7)
C13 0.105(9) 0.086(8) 0.125(9) 0.002(7) 0.027(7) 0.001(7)
C14 0.103(9) 0.088(9) 0.143(10) 0.010(7) 0.028(7) 0.004(7)
C15 0.165(11) 0.072(7) 0.149(10) -0.010(6) 0.047(9) -0.013(7)
C16 0.093(8) 0.098(8) 0.120(9) -0.007(7) 0.014(7) -0.024(6)
C17 0.111(8) 0.094(7) 0.117(8) -0.004(6) 0.013(6) 0.001(7)
C18 0.157(10) 0.086(7) 0.231(13) -0.010(7) 0.031(9) 0.014(7)
C19 0.116(8) 0.124(8) 0.114(9) 0.000(7) 0.001(7) -0.004(8)
O1 0.107(5) 0.132(6) 0.125(6) 0.002(5) 0.009(5) -0.019(4)
C20 0.106(9) 0.148(11) 0.117(11) -0.002(9) 0.023(9) -0.033(9)
O2 0.101(5) 0.148(6) 0.115(6) 0.015(4) -0.001(5) -0.015(5)
C21 0.104(8) 0.117(8) 0.129(10) 0.000(7) -0.005(8) 0.002(7)
C22 0.131(9) 0.184(11) 0.144(10) 0.023(8) 0.006(7) -0.037(8)
C23 0.138(9) 0.169(11) 0.142(10) -0.010(8) 0.028(8) 0.036(8)
C24 0.106(8) 0.120(12) 0.115(10) -0.017(10) 0.014(8) -0.024(7)
C25 0.118(8) 0.080(9) 0.180(15) -0.032(9) 0.039(9) -0.019(6)
C26 0.146(10) 0.118(11) 0.143(12) -0.038(11) 0.027(8) -0.045(9)
C27 0.129(9) 0.114(12) 0.141(13) 0.031(10) 0.000(9) -0.027(7)
C28 0.101(7) 0.063(8) 0.162(14) -0.006(9) 0.013(8) -0.011(6)
C29 0.092(7) 0.088(10) 0.122(11) -0.015(9) 0.014(7) -0.024(6)
C30 0.107(8) 0.078(8) 0.167(13) -0.018(9) 0.019(8) -0.015(6)
C31 0.092(7) 0.109(9) 0.142(11) 0.007(9) -0.006(7) -0.021(7)
C32 0.114(9) 0.115(12) 0.170(14) -0.013(10) 0.033(10) -0.002(7)
C33 0.111(8) 0.081(9) 0.185(13) 0.017(11) 0.017(10) -0.007(6)
C34 0.112(8) 0.096(8) 0.145(10) -0.003(8) 0.009(7) 0.028(7)
C35 0.137(10) 0.077(8) 0.144(10) -0.010(7) 0.018(8) 0.015(7)
C36 0.121(9) 0.092(8) 0.099(8) -0.006(6) 0.019(7) -0.016(8)
C37 0.096(8) 0.096(9) 0.124(9) -0.006(7) 0.015(7) -0.001(7)
C38 0.144(10) 0.083(8) 0.141(9) -0.008(6) 0.021(8) -0.016(7)
C39 0.111(8) 0.100(8) 0.101(8) 0.003(7) 0.003(7) -0.015(7)
C40 0.117(8) 0.078(7) 0.142(9) -0.001(6) 0.001(7) 0.008(7)
C41 0.164(10) 0.093(8) 0.179(11) -0.012(7) 0.031(8) 0.013(7)
C42 0.110(8) 0.126(8) 0.118(9) 0.015(7) 0.018(7) -0.016(7)
O3 0.103(5) 0.125(5) 0.122(6) -0.002(4) 0.018(4) -0.011(4)
C43 0.095(9) 0.155(12) 0.121(10) 0.023(9) 0.012(9) 0.000(8)
O4 0.098(5) 0.138(6) 0.127(6) 0.015(4) 0.013(5) -0.010(5)
C44 0.112(9) 0.121(8) 0.115(9) 0.006(7) 0.003(7) 0.014(7)
C45 0.126(9) 0.160(11) 0.162(11) 0.018(8) 0.032(8) 0.034(8)
C46 0.111(8) 0.168(10) 0.173(11) -0.007(8) 0.020(8) -0.042(8)
C47 0.144(14) 0.097(8) 0.086(10) 0.016(6) 0.019(10) -0.019(7)
C48 0.137(11) 0.108(8) 0.145(12) 0.015(7) 0.051(12) -0.021(7)
C49 0.082(9) 0.159(11) 0.162(14) 0.030(9) 0.001(10) 0.004(7)
C50 0.151(14) 0.124(9) 0.117(11) 0.028(8) -0.010(11) -0.025(8)
C51 0.136(14) 0.105(8) 0.154(15) 0.024(8) 0.081(14) -0.010(8)
C52 0.094(10) 0.058(6) 0.172(16) 0.016(7) 0.008(12) -0.001(6)
C53 0.121(12) 0.105(8) 0.172(16) 0.000(8) 0.046(12) 0.005(7)
C54 0.137(14) 0.128(9) 0.156(14) 0.010(9) 0.039(12) 0.011(7)
C55 0.141(12) 0.145(10) 0.133(12) 0.014(8) 0.027(13) 0.009(9)
C56 0.135(13) 0.109(8) 0.180(17) 0.028(9) 0.043(12) 0.010(7)
C57 0.112(9) 0.091(8) 0.157(11) 0.018(7) 0.004(9) -0.011(6)
C58 0.098(8) 0.113(9) 0.146(11) -0.016(8) -0.005(7) 0.006(8)
C59 0.125(9) 0.082(8) 0.128(11) -0.007(8) 0.001(8) -0.004(7)
C60 0.125(9) 0.094(9) 0.114(11) 0.006(8) 0.002(8) 0.005(7)
C61 0.132(8) 0.097(8) 0.125(10) 0.018(7) 0.019(7) 0.014(7)
C62 0.148(11) 0.066(7) 0.116(10) 0.001(6) 0.004(8) 0.005(7)
C63 0.183(11) 0.094(8) 0.134(10) 0.006(8) 0.028(8) -0.016(7)
C64 0.140(9) 0.176(11) 0.133(11) -0.006(8) 0.000(8) -0.020(7)
C65 0.183(13) 0.096(9) 0.106(9) 0.005(7) 0.014(9) 0.047(8)
O5 0.121(5) 0.109(6) 0.134(6) 0.003(5) 0.018(4) 0.015(5)
C66 0.137(11) 0.076(8) 0.129(11) 0.000(7) 0.013(9) 0.006(7)
O6 0.105(5) 0.082(5) 0.148(6) 0.003(4) 0.005(5) 0.015(4)
C67 0.136(9) 0.073(7) 0.157(10) 0.000(7) 0.024(7) -0.025(7)
C68 0.130(9) 0.117(8) 0.157(11) -0.023(7) 0.015(8) -0.006(6)
C69 0.132(9) 0.138(9) 0.154(10) 0.010(8) 0.013(8) -0.014(7)
C70 0.152(15) 0.085(7) 0.116(11) 0.031(7) 0.027(11) 0.004(7)
C71 0.110(10) 0.144(10) 0.171(13) 0.015(8) 0.045(12) 0.009(8)
C72 0.081(10) 0.152(11) 0.219(17) 0.038(12) 0.005(12) 0.005(7)
C73 0.174(18) 0.113(9) 0.140(13) 0.010(9) -0.028(13) -0.011(8)
C74 0.095(12) 0.101(8) 0.21(2) 0.005(10) 0.052(15) -0.007(7)
C75 0.096(11) 0.064(6) 0.189(17) 0.025(7) 0.007(14) -0.009(6)
C76 0.136(13) 0.110(9) 0.192(18) -0.003(9) 0.065(13) 0.002(7)
C77 0.140(14) 0.124(9) 0.174(15) -0.005(10) 0.064(14) 0.000(8)
C78 0.189(16) 0.122(10) 0.150(14) -0.005(8) 0.033(16) 0.005(11)
C79 0.188(19) 0.107(9) 0.174(18) -0.004(10) 0.028(15) 0.018(9)
C80 0.098(9) 0.112(9) 0.161(11) 0.007(8) -0.002(8) -0.004(6)
C81 0.111(8) 0.124(10) 0.152(11) 0.013(8) -0.012(8) 0.010(8)
C82 0.096(8) 0.074(8) 0.174(14) -0.008(9) -0.002(9) -0.018(6)
C83 0.134(10) 0.115(11) 0.121(12) 0.002(9) 0.017(9) -0.002(8)
C84 0.126(8) 0.108(9) 0.131(11) 0.016(7) -0.001(7) -0.007(7)
C85 0.097(8) 0.084(8) 0.138(11) 0.013(7) 0.004(7) 0.010(6)
C86 0.153(9) 0.091(8) 0.130(9) 0.015(7) 0.028(8) -0.006(7)
C87 0.148(10) 0.154(10) 0.133(10) -0.001(8) 0.004(8) -0.002(7)
C88 0.156(11) 0.072(7) 0.112(8) -0.006(6) 0.025(8) 0.015(7)
O7 0.118(5) 0.087(5) 0.142(6) 0.004(4) 0.017(4) 0.002(4)
C89 0.108(9) 0.086(8) 0.125(10) -0.003(7) -0.006(8) 0.003(7)
O8 0.110(5) 0.086(5) 0.130(5) 0.006(4) 0.011(4) 0.016(4)
C90 0.129(8) 0.091(8) 0.150(10) 0.015(7) 0.030(7) 0.007(7)
C91 0.140(9) 0.124(8) 0.116(9) -0.017(7) 0.004(7) 0.000(6)
C92 0.130(8) 0.110(8) 0.158(10) 0.000(7) 0.039(8) -0.010(7)

loop_
_atom_type_symbol
_atom_type_description
_atom_type_scat_dispersion_real
_atom_type_scat_dispersion_imag
_atom_type_scat_source
C C 0.0181 0.0091 'International Tables Vol C Tables 4.2.6.8 and 6.1.1.4'
H H 0.0000 0.0000 'International Tables Vol C Tables 4.2.6.8 and 6.1.1.4'
O O 0.0492 0.0322 'International Tables Vol C Tables 4.2.6.8 and 6.1.1.4'

loop_
_geom_angle_atom_site_label_1
_geom_angle_atom_site_label_2
_geom_angle_atom_site_label_3
_geom_angle
_geom_angle_site_symmetry_1
_geom_angle_site_symmetry_3
_geom_angle_publ_flag
C2 C1 C6 114.1(13) . . ?
C2 C1 C11 120.2(13) . . ?
C6 C1 C11 124.8(14) . . ?
C1 C2 C3 122.8(12) . . ?
C1 C2 H1 118.6 . . ?
C3 C2 H1 118.6 . . ?
C4 C3 C2 120.2(12) . . ?
C4 C3 H2 119.9 . . ?
C2 C3 H2 119.9 . . ?
C3 C4 C5 119.2(13) . . ?
C3 C4 H3 120.4 . . ?
C5 C4 H3 120.4 . . ?
C6 C5 C10 123.3(15) . . ?
C6 C5 C4 116.2(14) . . ?
C10 C5 C4 120.4(14) . . ?
C5 C6 C1 127.5(14) . . ?
C5 C6 C7 116.2(14) . . ?
C1 C6 C7 116.3(14) . . ?
C8 C7 C6 121.1(13) . . ?
C8 C7 H4 119.4 . . ?
C6 C7 H4 119.4 . . ?
C7 C8 C9 119.9(15) . . ?
C7 C8 H5 120.0 . . ?
C9 C8 H5 120.0 . . ?
C10 C9 C8 121.5(15) . . ?
C10 C9 H6 119.3 . . ?
C8 C9 H6 119.3 . . ?
C9 C10 C5 117.8(13) . . ?
C9 C10 H7 121.1 . . ?
C5 C10 H7 121.1 . . ?
C12 C11 C1 126.0(10) . . ?
C12 C11 H8 117.0 . . ?
C1 C11 H8 117.0 . . ?
C11 C12 C13 129.9(10) . . ?
C11 C12 H9 115.1 . . ?
C13 C12 H9 115.1 . . ?
C14 C13 C12 121.3(11) . . ?
C14 C13 C17 113.0(10) . . ?
C12 C13 C17 125.2(10) . . ?
C13 C14 C18 132.7(11) . . ?
C13 C14 C15 109.6(10) . . ?
C18 C14 C15 117.7(11) . . ?
C14 C15 C16 105.1(8) . . ?
C14 C15 H10 110.7 . . ?
C16 C15 H10 110.7 . . ?
C14 C15 H11 110.7 . . ?
C16 C15 H11 110.7 . . ?
H10 C15 H11 108.8 . . ?
C19 C16 C15 116.8(10) . . ?
C19 C16 C17 114.5(9) . . ?
C15 C16 C17 104.0(8) . . ?
C19 C16 C21 103.7(8) . . ?
C15 C16 C21 110.0(9) . . ?
C17 C16 C21 107.7(9) . . ?
C13 C17 C16 103.7(8) . . ?
C13 C17 H12 111.0 . . ?
C16 C17 H12 111.0 . . ?
C13 C17 H13 111.0 . . ?
C16 C17 H13 111.0 . . ?
H12 C17 H13 109.0 . . ?
C14 C18 H14 109.5 . . ?
C14 C18 H15 109.5 . . ?
H14 C18 H15 109.5 . . ?
C14 C18 H16 109.5 . . ?
H14 C18 H16 109.5 . . ?
H15 C18 H16 109.5 . . ?
O1 C19 C16 110.2(8) . . ?
O1 C19 H17 109.6 . . ?
C16 C19 H17 109.6 . . ?
O1 C19 H18 109.6 . . ?
C16 C19 H18 109.6 . . ?
H17 C19 H18 108.1 . . ?
C19 O1 C20 114.0(8) . . ?
O2 C20 O1 107.9(9) . . ?
O2 C20 C22 105.2(10) . . ?
O1 C20 C22 102.2(10) . . ?
O2 C20 C23 114.9(10) . . ?
O1 C20 C23 111.2(10) . . ?
C22 C20 C23 114.5(11) . . ?
C21 O2 C20 113.0(8) . . ?
O2 C21 C16 111.6(8) . . ?
O2 C21 H19 109.3 . . ?
C16 C21 H19 109.3 . . ?
O2 C21 H20 109.3 . . ?
C16 C21 H20 109.3 . . ?
H19 C21 H20 108.0 . . ?
C20 C22 H21 109.5 . . ?
C20 C22 H22 109.5 . . ?
H21 C22 H22 109.5 . . ?
C20 C22 H23 109.5 . . ?
H21 C22 H23 109.5 . . ?
H22 C22 H23 109.5 . . ?
C20 C23 H24 109.5 . . ?
C20 C23 H25 109.5 . . ?
H24 C23 H25 109.5 . . ?
C20 C23 H26 109.5 . . ?
H24 C23 H26 109.5 . . ?
H25 C23 H26 109.5 . . ?
C25 C24 C29 117.7(13) . . ?
C25 C24 C34 117.3(14) . . ?
C29 C24 C34 124.6(13) . . ?
C24 C25 C26 121.7(13) . . ?
C24 C25 H27 119.1 . . ?
C26 C25 H27 119.1 . . ?
C27 C26 C25 120.4(13) . . ?
C27 C26 H28 119.8 . . ?
C25 C26 H28 119.8 . . ?
C26 C27 C28 119.7(12) . . ?
C26 C27 H29 120.2 . . ?
C28 C27 H29 120.2 . . ?
C29 C28 C33 117.8(14) . . ?
C29 C28 C27 117.9(13) . . ?
C33 C28 C27 124.3(15) . . ?
C28 C29 C24 122.5(14) . . ?
C28 C29 C30 121.4(13) . . ?
C24 C29 C30 116.1(13) . . ?
C31 C30 C29 118.5(12) . . ?
C31 C30 H30 120.8 . . ?
C29 C30 H30 120.8 . . ?
C30 C31 C32 120.4(12) . . ?
C30 C31 H31 119.8 . . ?
C32 C31 H31 119.8 . . ?
C33 C32 C31 120.8(13) . . ?
C33 C32 H32 119.6 . . ?
C31 C32 H32 119.6 . . ?
C32 C33 C28 121.1(13) . . ?
C32 C33 H33 119.5 . . ?
C28 C33 H33 119.5 . . ?
C35 C34 C24 124.9(10) . . ?
C35 C34 H34 117.6 . . ?
C24 C34 H34 117.6 . . ?
C34 C35 C36 130.0(10) . . ?
C34 C35 H35 115.0 . . ?
C36 C35 H35 115.0 . . ?
C37 C36 C35 123.2(11) . . ?
C37 C36 C40 112.0(10) . . ?
C35 C36 C40 124.7(10) . . ?
C36 C37 C38 111.7(10) . . ?
C36 C37 C41 130.1(11) . . ?
C38 C37 C41 118.2(10) . . ?
C37 C38 C39 103.8(8) . . ?
C37 C38 H36 111.0 . . ?
C39 C38 H36 111.0 . . ?
C37 C38 H37 111.0 . . ?
C39 C38 H37 111.0 . . ?
H36 C38 H37 109.0 . . ?
C42 C39 C40 111.6(9) . . ?
C42 C39 C38 116.6(9) . . ?
C40 C39 C38 105.2(9) . . ?
C42 C39 C44 104.7(9) . . ?
C40 C39 C44 108.7(9) . . ?
C38 C39 C44 109.9(9) . . ?
C36 C40 C39 102.5(8) . . ?
C36 C40 H38 111.3 . . ?
C39 C40 H38 111.3 . . ?
C36 C40 H39 111.3 . . ?
C39 C40 H39 111.3 . . ?
H38 C40 H39 109.2 . . ?
C37 C41 H40 109.5 . . ?
C37 C41 H41 109.5 . . ?
H40 C41 H41 109.5 . . ?
C37 C41 H42 109.5 . . ?
H40 C41 H42 109.5 . . ?
H41 C41 H42 109.5 . . ?
O3 C42 C39 110.9(8) . . ?
O3 C42 H43 109.5 . . ?
C39 C42 H43 109.5 . . ?
O3 C42 H44 109.5 . . ?
C39 C42 H44 109.5 . . ?
H43 C42 H44 108.0 . . ?
C43 O3 C42 115.7(8) . . ?
O3 C43 O4 106.2(9) . . ?
O3 C43 C46 106.8(10) . . ?
O4 C43 C46 104.6(10) . . ?
O3 C43 C45 111.9(10) . . ?
O4 C43 C45 112.1(10) . . ?
C46 C43 C45 114.6(10) . . ?
C44 O4 C43 115.0(8) . . ?
O4 C44 C39 111.2(8) . . ?
O4 C44 H45 109.4 . . ?
C39 C44 H45 109.4 . . ?
O4 C44 H46 109.4 . . ?
C39 C44 H46 109.4 . . ?
H45 C44 H46 108.0 . . ?
C43 C45 H47 109.5 . . ?
C43 C45 H48 109.5 . . ?
H47 C45 H48 109.5 . . ?
C43 C45 H49 109.5 . . ?
H47 C45 H49 109.5 . . ?
H48 C45 H49 109.5 . . ?
C43 C46 H50 109.5 . . ?
C43 C46 H51 109.5 . . ?
H50 C46 H51 109.5 . . ?
C43 C46 H52 109.5 . . ?
H50 C46 H52 109.5 . . ?
H51 C46 H52 109.5 . . ?
C48 C47 C52 123.2(13) . . ?
C48 C47 C57 120.5(14) . . ?
C52 C47 C57 116.2(14) . . ?
C47 C48 C49 118.5(13) . . ?
C47 C48 H53 120.8 . . ?
C49 C48 H53 120.8 . . ?
C50 C49 C48 121.0(13) . . ?
C50 C49 H54 119.5 . . ?
C48 C49 H54 119.5 . . ?
C49 C50 C51 121.7(14) . . ?
C49 C50 H55 119.2 . . ?
C51 C50 H55 119.2 . . ?
C50 C51 C56 118.8(19) . . ?
C50 C51 C52 119.1(17) . . ?
C56 C51 C52 122.1(15) . . ?
C53 C52 C51 115.5(15) . . ?
C53 C52 C47 128.0(16) . . ?
C51 C52 C47 116.5(15) . . ?
C54 C53 C52 121.1(15) . . ?
C54 C53 H56 119.4 . . ?
C52 C53 H56 119.4 . . ?
C53 C54 C55 122.7(15) . . ?
C53 C54 H57 118.7 . . ?
C55 C54 H57 118.7 . . ?
C56 C55 C54 117.5(14) . . ?
C56 C55 H58 121.3 . . ?
C54 C55 H58 121.3 . . ?
C55 C56 C51 121.1(15) . . ?
C55 C56 H59 119.4 . . ?
C51 C56 H59 119.4 . . ?
C58 C57 C47 125.9(10) . . ?
C58 C57 H60 117.0 . . ?
C47 C57 H60 117.0 . . ?
C57 C58 C59 128.0(11) . . ?
C57 C58 H61 116.0 . . ?
C59 C58 H61 116.0 . . ?
C60 C59 C58 130.1(12) . . ?
C60 C59 C63 109.2(11) . . ?
C58 C59 C63 120.0(12) . . ?
C59 C60 C61 115.0(11) . . ?
C59 C60 C64 124.4(12) . . ?
C61 C60 C64 120.6(12) . . ?
C60 C61 C62 104.5(9) . . ?
C60 C61 H62 110.9 . . ?
C62 C61 H62 110.9 . . ?
C60 C61 H63 110.9 . . ?
C62 C61 H63 110.9 . . ?
H62 C61 H63 108.9 . . ?
C67 C62 C65 106.5(9) . . ?
C67 C62 C61 113.1(9) . . ?
C65 C62 C61 112.0(10) . . ?
C67 C62 C63 110.5(10) . . ?
C65 C62 C63 110.7(10) . . ?
C61 C62 C63 104.3(8) . . ?
C59 C63 C62 106.5(10) . . ?
C59 C63 H64 110.4 . . ?
C62 C63 H64 110.4 . . ?
C59 C63 H65 110.4 . . ?
C62 C63 H65 110.4 . . ?
H64 C63 H65 108.6 . . ?
C60 C64 H66 109.5 . . ?
C60 C64 H67 109.5 . . ?
H66 C64 H67 109.5 . . ?
C60 C64 H68 109.5 . . ?
H66 C64 H68 109.5 . . ?
H67 C64 H68 109.5 . . ?
O5 C65 C62 110.6(8) . . ?
O5 C65 H69 109.5 . . ?
C62 C65 H69 109.5 . . ?
O5 C65 H70 109.5 . . ?
C62 C65 H70 109.5 . . ?
H69 C65 H70 108.1 . . ?
C66 O5 C65 113.8(9) . . ?
O5 C66 O6 110.9(9) . . ?
O5 C66 C68 112.8(9) . . ?
O6 C66 C68 111.8(10) . . ?
O5 C66 C69 104.7(11) . . ?
O6 C66 C69 104.8(9) . . ?
C68 C66 C69 111.3(9) . . ?
C66 O6 C67 112.0(7) . . ?
O6 C67 C62 111.6(9) . . ?
O6 C67 H71 109.3 . . ?
C62 C67 H71 109.3 . . ?
O6 C67 H72 109.3 . . ?
C62 C67 H72 109.3 . . ?
H71 C67 H72 108.0 . . ?
C66 C68 H73 109.5 . . ?
C66 C68 H74 109.5 . . ?
H73 C68 H74 109.5 . . ?
C66 C68 H75 109.5 . . ?
H73 C68 H75 109.5 . . ?
H74 C68 H75 109.5 . . ?
C66 C69 H76 109.5 . . ?
C66 C69 H77 109.5 . . ?
H76 C69 H77 109.5 . . ?
C66 C69 H78 109.5 . . ?
H76 C69 H78 109.5 . . ?
H77 C69 H78 109.5 . . ?
C71 C70 C75 121.3(14) . . ?
C71 C70 C80 121.4(14) . . ?
C75 C70 C80 117.0(15) . . ?
C70 C71 C72 119.8(14) . . ?
C70 C71 H79 120.1 . . ?
C72 C71 H79 120.1 . . ?
C73 C72 C71 120.5(15) . . ?
C73 C72 H80 119.8 . . ?
C71 C72 H80 119.8 . . ?
C72 C73 C74 122.4(17) . . ?
C72 C73 H81 118.8 . . ?
C74 C73 H81 118.8 . . ?
C73 C74 C79 116(2) . . ?
C73 C74 C75 117(2) . . ?
C79 C74 C75 127.1(17) . . ?
C76 C75 C74 113.0(17) . . ?
C76 C75 C70 128.1(16) . . ?
C74 C75 C70 118.7(18) . . ?
C75 C76 C77 122.8(16) . . ?
C75 C76 H82 118.6 . . ?
C77 C76 H82 118.6 . . ?
C76 C77 C78 122.3(16) . . ?
C76 C77 H83 118.9 . . ?
C78 C77 H83 118.9 . . ?
C79 C78 C77 118.3(17) . . ?
C79 C78 H84 120.9 . . ?
C77 C78 H84 120.9 . . ?
C78 C79 C74 116.5(18) . . ?
C78 C79 H85 121.8 . . ?
C74 C79 H85 121.8 . . ?
C81 C80 C70 124.1(11) . . ?
C81 C80 H86 117.9 . . ?
C70 C80 H86 117.9 . . ?
C80 C81 C82 127.4(11) . . ?
C80 C81 H87 116.3 . . ?
C82 C81 H87 116.3 . . ?
C83 C82 C81 129.2(14) . . ?
C83 C82 C86 111.0(11) . . ?
C81 C82 C86 119.7(14) . . ?
C82 C83 C84 113.6(12) . . ?
C82 C83 C87 124.7(14) . . ?
C84 C83 C87 121.6(13) . . ?
C83 C84 C85 104.5(10) . . ?
C83 C84 H88 110.9 . . ?
C85 C84 H88 110.9 . . ?
C83 C84 H89 110.9 . . ?
C85 C84 H89 110.9 . . ?
H88 C84 H89 108.9 . . ?
C90 C85 C88 106.7(9) . . ?
C90 C85 C84 113.6(9) . . ?
C88 C85 C84 111.1(9) . . ?
C90 C85 C86 111.1(10) . . ?
C88 C85 C86 109.3(9) . . ?
C84 C85 C86 105.0(9) . . ?
C82 C86 C85 104.2(10) . . ?
C82 C86 H90 110.9 . . ?
C85 C86 H90 110.9 . . ?
C82 C86 H91 110.9 . . ?
C85 C86 H91 110.9 . . ?
H90 C86 H91 108.9 . . ?
C83 C87 H92 109.5 . . ?
C83 C87 H93 109.5 . . ?
H92 C87 H93 109.5 . . ?
C83 C87 H94 109.5 . . ?
H92 C87 H94 109.5 . . ?
H93 C87 H94 109.5 . . ?
O7 C88 C85 111.2(8) . . ?
O7 C88 H95 109.4 . . ?
C85 C88 H95 109.4 . . ?
O7 C88 H96 109.4 . . ?
C85 C88 H96 109.4 . . ?
H95 C88 H96 108.0 . . ?
C88 O7 C89 116.0(8) . . ?
O7 C89 O8 108.2(8) . . ?
O7 C89 C92 105.8(9) . . ?
O8 C89 C92 106.4(9) . . ?
O7 C89 C91 111.8(9) . . ?
O8 C89 C91 111.8(9) . . ?
C92 C89 C91 112.5(9) . . ?
C89 O8 C90 114.7(7) . . ?
O8 C90 C85 110.6(8) . . ?
O8 C90 H97 109.5 . . ?
C85 C90 H97 109.5 . . ?
O8 C90 H98 109.5 . . ?
C85 C90 H98 109.5 . . ?
H97 C90 H98 108.1 . . ?
C89 C91 H99 109.5 . . ?
C89 C91 H100 109.5 . . ?
H99 C91 H100 109.5 . . ?
C89 C91 H101 109.5 . . ?
H99 C91 H101 109.5 . . ?
H100 C91 H101 109.5 . . ?
C89 C92 H102 109.5 . . ?
C89 C92 H103 109.5 . . ?
H102 C92 H103 109.5 . . ?
C89 C92 H104 109.5 . . ?
H102 C92 H104 109.5 . . ?
H103 C92 H104 109.5 . . ?

loop_
_geom_bond_atom_site_label_1
_geom_bond_atom_site_label_2
_geom_bond_distance
_geom_bond_site_symmetry_2
_geom_bond_publ_flag
C1 C2 1.372(13) . ?
C1 C6 1.397(13) . ?
C1 C11 1.475(14) . ?
C2 C3 1.411(14) . ?
C2 H1 0.9300 . ?
C3 C4 1.368(14) . ?
C3 H2 0.9300 . ?
C4 C5 1.444(14) . ?
C4 H3 0.9300 . ?
C5 C6 1.348(13) . ?
C5 C10 1.410(14) . ?
C6 C7 1.434(13) . ?
C7 C8 1.366(14) . ?
C7 H4 0.9300 . ?
C8 C9 1.367(15) . ?
C8 H5 0.9300 . ?
C9 C10 1.362(14) . ?
C9 H6 0.9300 . ?
C10 H7 0.9300 . ?
C11 C12 1.328(12) . ?
C11 H8 0.9300 . ?
C12 C13 1.459(13) . ?
C12 H9 0.9300 . ?
C13 C14 1.302(11) . ?
C13 C17 1.509(11) . ?
C14 C18 1.482(12) . ?
C14 C15 1.516(12) . ?
C15 C16 1.522(11) . ?
C15 H10 0.9700 . ?
C15 H11 0.9700 . ?
C16 C19 1.506(11) . ?
C16 C17 1.526(11) . ?
C16 C21 1.532(12) . ?
C17 H12 0.9700 . ?
C17 H13 0.9700 . ?
C18 H14 0.9600 . ?
C18 H15 0.9600 . ?
C18 H16 0.9600 . ?
C19 O1 1.428(10) . ?
C19 H17 0.9700 . ?
C19 H18 0.9700 . ?
O1 C20 1.443(11) . ?
C20 O2 1.417(12) . ?
C20 C22 1.507(12) . ?
C20 C23 1.504(13) . ?
O2 C21 1.411(10) . ?
C21 H19 0.9700 . ?
C21 H20 0.9700 . ?
C22 H21 0.9600 . ?
C22 H22 0.9600 . ?
C22 H23 0.9600 . ?
C23 H24 0.9600 . ?
C23 H25 0.9600 . ?
C23 H26 0.9600 . ?
C24 C25 1.345(13) . ?
C24 C29 1.409(14) . ?
C24 C34 1.501(14) . ?
C25 C26 1.417(15) . ?
C25 H27 0.9300 . ?
C26 C27 1.345(14) . ?
C26 H28 0.9300 . ?
C27 C28 1.435(14) . ?
C27 H29 0.9300 . ?
C28 C29 1.375(13) . ?
C28 C33 1.420(14) . ?
C29 C30 1.422(13) . ?
C30 C31 1.364(12) . ?
C30 H30 0.9300 . ?
C31 C32 1.400(13) . ?
C31 H31 0.9300 . ?
C32 C33 1.340(14) . ?
C32 H32 0.9300 . ?
C33 H33 0.9300 . ?
C34 C35 1.330(11) . ?
C34 H34 0.9300 . ?
C35 C36 1.450(13) . ?
C35 H35 0.9300 . ?
C36 C37 1.313(11) . ?
C36 C40 1.514(12) . ?
C37 C38 1.485(11) . ?
C37 C41 1.514(12) . ?
C38 C39 1.531(11) . ?
C38 H36 0.9700 . ?
C38 H37 0.9700 . ?
C39 C42 1.499(11) . ?
C39 C40 1.527(11) . ?
C39 C44 1.532(12) . ?
C40 H38 0.9700 . ?
C40 H39 0.9700 . ?
C41 H40 0.9600 . ?
C41 H41 0.9600 . ?
C41 H42 0.9600 . ?
C42 O3 1.444(9) . ?
C42 H43 0.9700 . ?
C42 H44 0.9700 . ?
O3 C43 1.436(11) . ?
C43 O4 1.432(11) . ?
C43 C46 1.502(12) . ?
C43 C45 1.502(13) . ?
O4 C44 1.435(10) . ?
C44 H45 0.9700 . ?
C44 H46 0.9700 . ?
C45 H47 0.9600 . ?
C45 H48 0.9600 . ?
C45 H49 0.9600 . ?
C46 H50 0.9600 . ?
C46 H51 0.9600 . ?
C46 H52 0.9600 . ?
C47 C48 1.350(13) . ?
C47 C52 1.416(14) . ?
C47 C57 1.496(14) . ?
C48 C49 1.401(13) . ?
C48 H53 0.9300 . ?
C49 C50 1.338(14) . ?
C49 H54 0.9300 . ?
C50 C51 1.397(15) . ?
C50 H55 0.9300 . ?
C51 C56 1.402(15) . ?
C51 C52 1.422(15) . ?
C52 C53 1.398(14) . ?
C53 C54 1.369(14) . ?
C53 H56 0.9300 . ?
C54 C55 1.411(14) . ?
C54 H57 0.9300 . ?
C55 C56 1.345(14) . ?
C55 H58 0.9300 . ?
C56 H59 0.9300 . ?
C57 C58 1.315(12) . ?
C57 H60 0.9300 . ?
C58 C59 1.462(14) . ?
C58 H61 0.9300 . ?
C59 C60 1.294(13) . ?
C59 C63 1.502(13) . ?
C60 C61 1.488(12) . ?
C60 C64 1.507(13) . ?
C61 C62 1.528(12) . ?
C61 H62 0.9700 . ?
C61 H63 0.9700 . ?
C62 C67 1.477(11) . ?
C62 C65 1.522(13) . ?
C62 C63 1.538(12) . ?
C63 H64 0.9700 . ?
C63 H65 0.9700 . ?
C64 H66 0.9600 . ?
C64 H67 0.9600 . ?
C64 H68 0.9600 . ?
C65 O5 1.413(11) . ?
C65 H69 0.9700 . ?
C65 H70 0.9700 . ?
O5 C66 1.393(10) . ?
C66 O6 1.430(11) . ?
C66 C68 1.515(13) . ?
C66 C69 1.525(12) . ?
O6 C67 1.435(9) . ?
C67 H71 0.9700 . ?
C67 H72 0.9700 . ?
C68 H73 0.9600 . ?
C68 H74 0.9600 . ?
C68 H75 0.9600 . ?
C69 H76 0.9600 . ?
C69 H77 0.9600 . ?
C69 H78 0.9600 . ?
C70 C71 1.338(13) . ?
C70 C75 1.436(15) . ?
C70 C80 1.490(15) . ?
C71 C72 1.396(15) . ?
C71 H79 0.9300 . ?
C72 C73 1.364(15) . ?
C72 H80 0.9300 . ?
C73 C74 1.400(17) . ?
C73 H81 0.9300 . ?
C74 C79 1.399(17) . ?
C74 C75 1.426(18) . ?
C75 C76 1.368(15) . ?
C76 C77 1.369(15) . ?
C76 H82 0.9300 . ?
C77 C78 1.425(16) . ?
C77 H83 0.9300 . ?
C78 C79 1.376(16) . ?
C78 H84 0.9300 . ?
C79 H85 0.9300 . ?
C80 C81 1.337(12) . ?
C80 H86 0.9300 . ?
C81 C82 1.466(14) . ?
C81 H87 0.9300 . ?
C82 C83 1.294(13) . ?
C82 C86 1.511(13) . ?
C83 C84 1.477(13) . ?
C83 C87 1.506(14) . ?
C84 C85 1.526(12) . ?
C84 H88 0.9700 . ?
C84 H89 0.9700 . ?
C85 C90 1.486(11) . ?
C85 C88 1.518(11) . ?
C85 C86 1.536(12) . ?
C86 H90 0.9700 . ?
C86 H91 0.9700 . ?
C87 H92 0.9600 . ?
C87 H93 0.9600 . ?
C87 H94 0.9600 . ?
C88 O7 1.426(9) . ?
C88 H95 0.9700 . ?
C88 H96 0.9700 . ?
O7 C89 1.427(10) . ?
C89 O8 1.431(10) . ?
C89 C92 1.500(12) . ?
C89 C91 1.507(12) . ?
O8 C90 1.447(9) . ?
C90 H97 0.9700 . ?
C90 H98 0.9700 . ?
C91 H99 0.9600 . ?
C91 H100 0.9600 . ?
C91 H101 0.9600 . ?
C92 H102 0.9600 . ?
C92 H103 0.9600 . ?
C92 H104 0.9600 . ?

loop_
_geom_torsion_atom_site_label_1
_geom_torsion_atom_site_label_2
_geom_torsion_atom_site_label_3
_geom_torsion_atom_site_label_4
_geom_torsion
_geom_torsion_site_symmetry_1
_geom_torsion_site_symmetry_2
_geom_torsion_site_symmetry_3
_geom_torsion_site_symmetry_4
_geom_torsion_publ_flag
C6 C1 C2 C3 1.6(15) . . . . ?
C11 C1 C2 C3 171.2(9) . . . . ?
C1 C2 C3 C4 -2.6(16) . . . . ?
C2 C3 C4 C5 2.2(16) . . . . ?
C3 C4 C5 C6 -1.1(15) . . . . ?
C3 C4 C5 C10 -178.5(9) . . . . ?
C10 C5 C6 C1 177.5(10) . . . . ?
C4 C5 C6 C1 0.3(16) . . . . ?
C10 C5 C6 C7 -4.2(15) . . . . ?
C4 C5 C6 C7 178.6(9) . . . . ?
C2 C1 C6 C5 -0.6(16) . . . . ?
C11 C1 C6 C5 -169.6(10) . . . . ?
C2 C1 C6 C7 -178.8(9) . . . . ?
C11 C1 C6 C7 12.2(15) . . . . ?
C5 C6 C7 C8 3.2(14) . . . . ?
C1 C6 C7 C8 -178.4(9) . . . . ?
C6 C7 C8 C9 -1.1(17) . . . . ?
C7 C8 C9 C10 -0.2(19) . . . . ?
C8 C9 C10 C5 -0.7(19) . . . . ?
C6 C5 C10 C9 3.1(17) . . . . ?
C4 C5 C10 C9 -179.8(11) . . . . ?
C2 C1 C11 C12 61.1(16) . . . . ?
C6 C1 C11 C12 -130.5(12) . . . . ?
C1 C11 C12 C13 11.5(19) . . . . ?
C11 C12 C13 C14 -165.2(11) . . . . ?
C11 C12 C13 C17 23.5(17) . . . . ?
C12 C13 C14 C18 8.0(18) . . . . ?
C17 C13 C14 C18 -179.7(10) . . . . ?
C12 C13 C14 C15 -173.4(9) . . . . ?
C17 C13 C14 C15 -1.1(12) . . . . ?
C13 C14 C15 C16 14.1(12) . . . . ?
C18 C14 C15 C16 -167.0(9) . . . . ?
C14 C15 C16 C19 -147.9(9) . . . . ?
C14 C15 C16 C17 -20.7(11) . . . . ?
C14 C15 C16 C21 94.4(9) . . . . ?
C14 C13 C17 C16 -12.2(11) . . . . ?
C12 C13 C17 C16 159.7(10) . . . . ?
C19 C16 C17 C13 148.4(9) . . . . ?
C15 C16 C17 C13 19.7(10) . . . . ?
C21 C16 C17 C13 -97.0(9) . . . . ?
C15 C16 C19 O1 -63.8(12) . . . . ?
C17 C16 C19 O1 174.3(8) . . . . ?
C21 C16 C19 O1 57.3(10) . . . . ?
C16 C19 O1 C20 -60.9(11) . . . . ?
C19 O1 C20 O2 57.0(11) . . . . ?
C19 O1 C20 C22 167.6(8) . . . . ?
C19 O1 C20 C23 -69.7(11) . . . . ?
O1 C20 O2 C21 -56.7(12) . . . . ?
C22 C20 O2 C21 -165.2(9) . . . . ?
C23 C20 O2 C21 67.9(12) . . . . ?
C20 O2 C21 C16 61.3(11) . . . . ?
C19 C16 C21 O2 -58.4(10) . . . . ?
C15 C16 C21 O2 67.2(10) . . . . ?
C17 C16 C21 O2 179.9(8) . . . . ?
C29 C24 C25 C26 -2.3(16) . . . . ?
C34 C24 C25 C26 -175.1(9) . . . . ?
C24 C25 C26 C27 2.5(17) . . . . ?
C25 C26 C27 C28 -2.0(16) . . . . ?
C26 C27 C28 C29 1.4(15) . . . . ?
C26 C27 C28 C33 179.8(10) . . . . ?
C33 C28 C29 C24 -179.7(9) . . . . ?
C27 C28 C29 C24 -1.2(14) . . . . ?
C33 C28 C29 C30 2.2(14) . . . . ?
C27 C28 C29 C30 -179.3(9) . . . . ?
C25 C24 C29 C28 1.7(15) . . . . ?
C34 C24 C29 C28 174.0(9) . . . . ?
C25 C24 C29 C30 179.9(10) . . . . ?
C34 C24 C29 C30 -7.8(14) . . . . ?
C28 C29 C30 C31 -3.2(14) . . . . ?
C24 C29 C30 C31 178.5(8) . . . . ?
C29 C30 C31 C32 3.9(14) . . . . ?
C30 C31 C32 C33 -3.8(16) . . . . ?
C31 C32 C33 C28 2.7(18) . . . . ?
C29 C28 C33 C32 -1.9(16) . . . . ?
C27 C28 C33 C32 179.7(11) . . . . ?
C25 C24 C34 C35 -65.4(15) . . . . ?
C29 C24 C34 C35 122.2(12) . . . . ?
C24 C34 C35 C36 -8.8(18) . . . . ?
C34 C35 C36 C37 166.3(11) . . . . ?
C34 C35 C36 C40 -18.3(17) . . . . ?
C35 C36 C37 C38 175.6(9) . . . . ?
C40 C36 C37 C38 -0.3(12) . . . . ?
C35 C36 C37 C41 -5.3(17) . . . . ?
C40 C36 C37 C41 178.8(9) . . . . ?
C36 C37 C38 C39 -13.3(12) . . . . ?
C41 C37 C38 C39 167.5(9) . . . . ?
C37 C38 C39 C42 145.2(9) . . . . ?
C37 C38 C39 C40 21.0(11) . . . . ?
C37 C38 C39 C44 -95.9(9) . . . . ?
C37 C36 C40 C39 13.8(11) . . . . ?
C35 C36 C40 C39 -162.1(9) . . . . ?
C42 C39 C40 C36 -148.2(9) . . . . ?
C38 C39 C40 C36 -20.8(10) . . . . ?
C44 C39 C40 C36 96.9(9) . . . . ?
C40 C39 C42 O3 -172.8(8) . . . . ?
C38 C39 C42 O3 66.3(12) . . . . ?
C44 C39 C42 O3 -55.4(11) . . . . ?
C39 C42 O3 C43 60.2(11) . . . . ?
C42 O3 C43 O4 -55.9(12) . . . . ?
C42 O3 C43 C46 -167.1(8) . . . . ?
C42 O3 C43 C45 66.8(11) . . . . ?
O3 C43 O4 C44 55.8(12) . . . . ?
C46 C43 O4 C44 168.5(9) . . . . ?
C45 C43 O4 C44 -66.7(12) . . . . ?
C43 O4 C44 C39 -60.0(11) . . . . ?
C42 C39 C44 O4 55.9(10) . . . . ?
C40 C39 C44 O4 175.3(8) . . . . ?
C38 C39 C44 O4 -70.1(10) . . . . ?
C52 C47 C48 C49 1.1(15) . . . . ?
C57 C47 C48 C49 176.3(9) . . . . ?
C47 C48 C49 C50 0.7(16) . . . . ?
C48 C49 C50 C51 -1.1(17) . . . . ?
C49 C50 C51 C56 -179.1(11) . . . . ?
C49 C50 C51 C52 -0.3(16) . . . . ?
C50 C51 C52 C53 179.5(9) . . . . ?
C56 C51 C52 C53 -1.7(14) . . . . ?
C50 C51 C52 C47 1.9(14) . . . . ?
C56 C51 C52 C47 -179.3(9) . . . . ?
C48 C47 C52 C53 -179.6(10) . . . . ?
C57 C47 C52 C53 4.9(14) . . . . ?
C48 C47 C52 C51 -2.4(14) . . . . ?
C57 C47 C52 C51 -177.8(8) . . . . ?
C51 C52 C53 C54 2.3(14) . . . . ?
C47 C52 C53 C54 179.6(10) . . . . ?
C52 C53 C54 C55 -2.3(17) . . . . ?
C53 C54 C55 C56 1.5(17) . . . . ?
C54 C55 C56 C51 -0.8(17) . . . . ?
C50 C51 C56 C55 179.8(10) . . . . ?
C52 C51 C56 C55 1.0(17) . . . . ?
C48 C47 C57 C58 54.5(15) . . . . ?
C52 C47 C57 C58 -129.9(12) . . . . ?
C47 C57 C58 C59 12(2) . . . . ?
C57 C58 C59 C60 -143.7(13) . . . . ?
C57 C58 C59 C63 46.3(16) . . . . ?
C58 C59 C60 C61 -174.0(10) . . . . ?
C63 C59 C60 C61 -3.2(14) . . . . ?
C58 C59 C60 C64 7.9(19) . . . . ?
C63 C59 C60 C64 178.6(9) . . . . ?
C59 C60 C61 C62 -1.2(13) . . . . ?
C64 C60 C61 C62 177.1(9) . . . . ?
C60 C61 C62 C67 124.9(9) . . . . ?
C60 C61 C62 C65 -114.9(10) . . . . ?
C60 C61 C62 C63 4.8(11) . . . . ?
C60 C59 C63 C62 6.2(13) . . . . ?
C58 C59 C63 C62 178.1(9) . . . . ?
C67 C62 C63 C59 -128.4(10) . . . . ?
C65 C62 C63 C59 114.0(10) . . . . ?
C61 C62 C63 C59 -6.6(11) . . . . ?
C67 C62 C65 O5 55.3(11) . . . . ?
C61 C62 C65 O5 -68.7(11) . . . . ?
C63 C62 C65 O5 175.4(9) . . . . ?
C62 C65 O5 C66 -57.6(11) . . . . ?
C65 O5 C66 O6 56.3(12) . . . . ?
C65 O5 C66 C68 -69.9(12) . . . . ?
C65 O5 C66 C69 168.9(9) . . . . ?
O5 C66 O6 C67 -55.2(12) . . . . ?
C68 C66 O6 C67 71.6(10) . . . . ?
C69 C66 O6 C67 -167.7(8) . . . . ?
C66 O6 C67 C62 57.5(11) . . . . ?
C65 C62 C67 O6 -55.9(11) . . . . ?
C61 C62 C67 O6 67.4(12) . . . . ?
C63 C62 C67 O6 -176.1(8) . . . . ?
C75 C70 C71 C72 4.8(16) . . . . ?
C80 C70 C71 C72 179.0(10) . . . . ?
C70 C71 C72 C73 -1.0(18) . . . . ?
C71 C72 C73 C74 -0.7(19) . . . . ?
C72 C73 C74 C79 -179.2(12) . . . . ?
C72 C73 C74 C75 -1.2(17) . . . . ?
C73 C74 C75 C76 179.2(10) . . . . ?
C79 C74 C75 C76 -3.1(16) . . . . ?
C73 C74 C75 C70 4.7(14) . . . . ?
C79 C74 C75 C70 -177.6(11) . . . . ?
C71 C70 C75 C76 179.8(10) . . . . ?
C80 C70 C75 C76 5.4(15) . . . . ?
C71 C70 C75 C74 -6.7(15) . . . . ?
C80 C70 C75 C74 178.8(9) . . . . ?
C74 C75 C76 C77 4.4(15) . . . . ?
C70 C75 C76 C77 178.2(11) . . . . ?
C75 C76 C77 C78 -3.5(19) . . . . ?
C76 C77 C78 C79 0.6(19) . . . . ?
C77 C78 C79 C74 0.7(18) . . . . ?
C73 C74 C79 C78 178.4(11) . . . . ?
C75 C74 C79 C78 0.6(19) . . . . ?
C71 C70 C80 C81 53.8(16) . . . . ?
C75 C70 C80 C81 -131.7(12) . . . . ?
C70 C80 C81 C82 10(2) . . . . ?
C80 C81 C82 C83 -135.9(14) . . . . ?
C80 C81 C82 C86 48.0(16) . . . . ?
C81 C82 C83 C84 -175.5(10) . . . . ?
C86 C82 C83 C84 1.0(14) . . . . ?
C81 C82 C83 C87 3(2) . . . . ?
C86 C82 C83 C87 179.5(9) . . . . ?
C82 C83 C84 C85 -8.8(13) . . . . ?
C87 C83 C84 C85 172.6(10) . . . . ?
C83 C84 C85 C90 134.2(9) . . . . ?
C83 C84 C85 C88 -105.6(10) . . . . ?
C83 C84 C85 C86 12.5(10) . . . . ?
C83 C82 C86 C85 7.3(12) . . . . ?
C81 C82 C86 C85 -175.9(9) . . . . ?
C90 C85 C86 C82 -135.3(9) . . . . ?
C88 C85 C86 C82 107.3(10) . . . . ?
C84 C85 C86 C82 -12.0(10) . . . . ?
C90 C85 C88 O7 54.4(11) . . . . ?
C84 C85 C88 O7 -70.0(10) . . . . ?
C86 C85 C88 O7 174.6(8) . . . . ?
C85 C88 O7 C89 -55.7(11) . . . . ?
C88 O7 C89 O8 53.0(11) . . . . ?
C88 O7 C89 C92 166.7(8) . . . . ?
C88 O7 C89 C91 -70.5(11) . . . . ?
O7 C89 O8 C90 -54.2(11) . . . . ?
C92 C89 O8 C90 -167.5(8) . . . . ?
C91 C89 O8 C90 69.4(10) . . . . ?
C89 O8 C90 C85 59.3(11) . . . . ?
C88 C85 C90 O8 -55.9(11) . . . . ?
C84 C85 C90 O8 66.9(11) . . . . ?
C86 C85 C90 O8 -174.9(8) . . . . ?

loop_
_cod_related_entry_id
_cod_related_entry_database
_cod_related_entry_code
1 ChemSpider 30653040
